data_2219774
loop_
_publ_author_name
'Hsu, Chen-Yen'
'Yeh, Chun-Wei'
'Wu, Chi-Phi'
'Lin, Chia-Her'
'Chen, Jhy-Der'

_publ_section_title
;
 Bis(4,4'-methylenedicyclohexylaminium)
 \m-benzene-1,4-dicarboxylato-bis[trichloridozinc(II)] tetrahydrate
;
_journal_coeditor_code BI2304
_journal_issue 11
_journal_name_full 'Acta Crystallographica Section E'
_journal_page_first m1412
_journal_paper_doi 10.1107/S1600536808033011
_journal_volume 64
_journal_year 2008
_chemical_formula_iupac '(C13 H28 N2)2 [Zn2 (C8 H4 O4) Cl6] , 4H2 O'
_chemical_formula_moiety '2C13 H28 N2 2+ , C8 H4 Cl6 O4 Zn2 4- , 4H2 O'
_chemical_formula_sum 'C34 H68 Cl6 N4 O8 Zn2'
_chemical_formula_weight 1004.36
_chemical_name_systematic
;
Bis(4,4'-methylenedicyclohexylaminium)
\m-benzene-1,4-dicarboxylato-bis[trichloridozinc(II)] tetrahydrate
;
_space_group_IT_number 14
_symmetry_cell_setting monoclinic
_symmetry_space_group_name_Hall '-P 2ybc'
_symmetry_space_group_name_H-M 'P 1 21/c 1'
_atom_sites_solution_hydrogens geom
_atom_sites_solution_primary direct
_atom_sites_solution_secondary difmap
_audit_creation_method SHELXL97
_cell_angle_alpha 90.00
_cell_angle_beta 100.498(16)
_cell_angle_gamma 90.00
_cell_formula_units_Z 2
_cell_length_a 14.264(3)
_cell_length_b 14.202(2)
_cell_length_c 11.712(2)
_cell_measurement_reflns_used 33
_cell_measurement_temperature 295(2)
_cell_measurement_theta_max 12.52
_cell_measurement_theta_min 5.74
_cell_volume 2332.9(7)
_computing_cell_refinement 'XSCANS (Siemens, 1995)'
_computing_data_collection 'XSCANS (Siemens, 1995)'
_computing_data_reduction 'SHELXTL (Sheldrick, 2008)'
_computing_molecular_graphics 'SHELXTL (Sheldrick, 2008)'
_computing_publication_material 'SHELXTL (Sheldrick, 2008)'
_computing_structure_refinement 'SHELXL97 (Sheldrick, 2008)'
_computing_structure_solution 'SHELXS97 (Sheldrick, 2008)'
_diffrn_ambient_temperature 295(2)
_diffrn_measured_fraction_theta_full 0.992
_diffrn_measured_fraction_theta_max 0.992
_diffrn_measurement_device_type 'Bruker P4'
_diffrn_measurement_method \w
_diffrn_radiation_monochromator graphite
_diffrn_radiation_source 'fine-focus sealed tube'
_diffrn_radiation_type MoK\a
_diffrn_radiation_wavelength 0.71073
_diffrn_reflns_av_R_equivalents 0.0267
_diffrn_reflns_av_sigmaI/netI 0.0302
_diffrn_reflns_limit_h_max 16
_diffrn_reflns_limit_h_min -16
_diffrn_reflns_limit_k_max 16
_diffrn_reflns_limit_k_min -1
_diffrn_reflns_limit_l_max 13
_diffrn_reflns_limit_l_min -1
_diffrn_reflns_number 5093
_diffrn_reflns_theta_full 25.02
_diffrn_reflns_theta_max 25.02
_diffrn_reflns_theta_min 2.04
_diffrn_standards_decay_% 0
_diffrn_standards_interval_count 97
_diffrn_standards_number 3
_exptl_absorpt_coefficient_mu 1.420
_exptl_absorpt_correction_T_max 0.868
_exptl_absorpt_correction_T_min 0.694
_exptl_absorpt_correction_type psi-scan
_exptl_absorpt_process_details '(XSCANS; Siemens, 1995)'
_exptl_crystal_colour colourless
_exptl_crystal_density_diffrn 1.430
_exptl_crystal_density_method 'not measured'
_exptl_crystal_description plate
_exptl_crystal_F_000 1052
_exptl_crystal_size_max 0.70
_exptl_crystal_size_mid 0.40
_exptl_crystal_size_min 0.10
_refine_diff_density_max 1.101
_refine_diff_density_min -0.830
_refine_ls_extinction_method none
_refine_ls_goodness_of_fit_ref 1.048
_refine_ls_hydrogen_treatment constr
_refine_ls_matrix_type full
_refine_ls_number_parameters 244
_refine_ls_number_reflns 4071
_refine_ls_number_restraints 2
_refine_ls_restrained_S_all 1.064
_refine_ls_R_factor_all 0.0681
_refine_ls_R_factor_gt 0.0568
_refine_ls_shift/su_max 0.000
_refine_ls_shift/su_mean 0.000
_refine_ls_structure_factor_coef Fsqd
_refine_ls_weighting_details 'calc w = 1/[\s^2^(Fo^2^)+(0.0344P)^2^+8.1458P] where P=(Fo^2^+2Fc^2^)/3'
_refine_ls_weighting_scheme calc
_refine_ls_wR_factor_gt 0.1254
_refine_ls_wR_factor_ref 0.1323
_reflns_number_gt 3405
_reflns_number_total 4071
_reflns_threshold_expression I>2\s(I)
_cod_data_source_file bi2304.cif
_cod_data_source_block I
_cod_original_cell_volume 2333.0(7)
_cod_original_sg_symbol_H-M 'P 21/c'
_cod_database_code 2219774
_cod_database_fobs_code 2219774

loop_
_symmetry_equiv_pos_as_xyz
'x, y, z'
'-x, y+1/2, -z+1/2'
'-x, -y, -z'
'x, -y-1/2, z-1/2'

loop_
_atom_site_type_symbol
_atom_site_label
_atom_site_fract_x
_atom_site_fract_y
_atom_site_fract_z
_atom_site_U_iso_or_equiv
_atom_site_adp_type
_atom_site_calc_flag
_atom_site_refinement_flags
_atom_site_occupancy
Zn Zn 0.37495(3) 0.50908(4) 0.23918(5) 0.04083(17) Uani d . 1
Cl Cl1 0.48147(11) 0.41661(13) 0.17455(16) 0.0807(5) Uani d . 1
Cl Cl2 0.41895(9) 0.66231(9) 0.22022(11) 0.0522(3) Uani d . 1
Cl Cl3 0.37246(11) 0.48512(10) 0.42863(12) 0.0611(4) Uani d . 1
O O1 0.2401(2) 0.4944(3) 0.1703(3) 0.0528(9) Uani d . 1
O O2 0.2553(2) 0.4968(3) -0.0161(3) 0.0515(8) Uani d . 1
O O3 0.3060(3) 0.6499(3) -0.1424(4) 0.0829(14) Uani d . 1
H H3B 0.2830 0.5919 -0.1077 0.124 Uiso d . 1
H H3C 0.3735 0.6415 -0.1668 0.124 Uiso d . 1
O O4 0.4724(3) 0.2921(3) 0.5161(3) 0.0663(11) Uani d . 1
H H4B 0.4531 0.3555 0.4871 0.099 Uiso d . 1
H H4C 0.4917 0.2894 0.5972 0.099 Uiso d . 1
N N1 0.3214(3) 0.6947(3) 0.5109(4) 0.0624(12) Uani d . 1
H H1A 0.3470 0.6458 0.4802 0.094 Uiso calc R 1
H H1B 0.3575 0.7097 0.5787 0.094 Uiso calc R 1
H H1C 0.3179 0.7437 0.4629 0.094 Uiso calc R 1
N N2 -0.3906(3) 0.6298(3) 0.0987(4) 0.0495(10) Uani d . 1
H H2A -0.4399 0.6000 0.1193 0.074 Uiso calc R 1
H H2B -0.3577 0.5897 0.0629 0.074 Uiso calc R 1
H H2C -0.4119 0.6769 0.0508 0.074 Uiso calc R 1
C C1 0.2069(3) 0.4959(3) 0.0619(4) 0.0392(10) Uani d . 1
C C2 0.0992(3) 0.4974(3) 0.0298(4) 0.0365(9) Uani d . 1
C C3 0.0434(3) 0.4915(4) 0.1146(4) 0.0447(11) Uani d . 1
H H3A 0.0724 0.4857 0.1922 0.054 Uiso calc R 1
C C4 -0.0549(3) 0.4940(3) 0.0853(4) 0.0425(11) Uani d . 1
H H4A -0.0915 0.4900 0.1432 0.051 Uiso calc R 1
C C5 0.2238(3) 0.6694(4) 0.5292(5) 0.0494(12) Uani d . 1
H H5A 0.2286 0.6161 0.5831 0.059 Uiso calc R 1
C C6 0.1788(4) 0.7515(4) 0.5812(5) 0.0599(14) Uani d . 1
H H6A 0.2171 0.7677 0.6558 0.072 Uiso calc R 1
H H6B 0.1766 0.8058 0.5306 0.072 Uiso calc R 1
C C7 0.0792(4) 0.7268(6) 0.5970(6) 0.087(2) Uani d . 1
H H7A 0.0504 0.7796 0.6301 0.104 Uiso calc R 1
H H7B 0.0806 0.6733 0.6487 0.104 Uiso calc R 1
C C8 0.0217(4) 0.7026(8) 0.4758(9) 0.153(5) Uani d D 1
H H8A 0.0323 0.7544 0.4244 0.183 Uiso calc R 1
C C9 0.0658(4) 0.6144(7) 0.4308(9) 0.144(5) Uani d . 1
H H9A 0.0680 0.5633 0.4862 0.173 Uiso calc R 1
H H9B 0.0278 0.5943 0.3576 0.173 Uiso calc R 1
C C10 0.1653(4) 0.6397(5) 0.4146(6) 0.084(2) Uani d . 1
H H10A 0.1949 0.5858 0.3845 0.101 Uiso calc R 1
H H10B 0.1626 0.6907 0.3590 0.101 Uiso calc R 1
C C11 -0.0777(4) 0.6972(7) 0.4707(7) 0.129(4) Uani d D 1
H H11A -0.0985 0.7584 0.4932 0.154 Uiso calc R 1
H H11B -0.0886 0.6529 0.5299 0.154 Uiso calc R 1
C C12 -0.1428(5) 0.6698(5) 0.3598(5) 0.082(2) Uani d D 1
H H12A -0.1106 0.6224 0.3200 0.099 Uiso calc R 1
C C13 -0.2310(6) 0.6253(5) 0.3937(6) 0.086(2) Uani d . 1
H H13A -0.2119 0.5736 0.4470 0.104 Uiso calc R 1
H H13B -0.2637 0.6716 0.4331 0.104 Uiso calc R 1
C C14 -0.2979(5) 0.5892(4) 0.2885(5) 0.0648(16) Uani d . 1
H H14A -0.2665 0.5405 0.2512 0.078 Uiso calc R 1
H H14B -0.3538 0.5619 0.3119 0.078 Uiso calc R 1
C C15 -0.3274(3) 0.6681(3) 0.2049(4) 0.0448(11) Uani d . 1
H H15A -0.3640 0.7138 0.2416 0.054 Uiso calc R 1
C C16 -0.2440(4) 0.7187(4) 0.1693(5) 0.0568(14) Uani d . 1
H H16A -0.2669 0.7726 0.1214 0.068 Uiso calc R 1
H H16B -0.2118 0.6767 0.1237 0.068 Uiso calc R 1
C C17 -0.1739(4) 0.7515(4) 0.2759(5) 0.0657(16) Uani d . 1
H H17A -0.2035 0.8001 0.3155 0.079 Uiso calc R 1
H H17B -0.1182 0.7786 0.2516 0.079 Uiso calc R 1

loop_
_atom_site_aniso_label
_atom_site_aniso_U_11
_atom_site_aniso_U_22
_atom_site_aniso_U_33
_atom_site_aniso_U_12
_atom_site_aniso_U_13
_atom_site_aniso_U_23
Zn 0.0279(3) 0.0487(3) 0.0448(3) 0.0002(2) 0.0038(2) -0.0039(2)
Cl1 0.0513(8) 0.0921(12) 0.0964(12) 0.0202(8) 0.0077(8) -0.0412(10)
Cl2 0.0443(6) 0.0524(7) 0.0572(7) -0.0055(5) 0.0023(5) 0.0085(6)
Cl3 0.0727(9) 0.0612(8) 0.0493(7) 0.0159(7) 0.0108(6) 0.0109(6)
O1 0.0318(16) 0.074(2) 0.050(2) -0.0063(17) -0.0002(14) -0.0007(18)
O2 0.0348(17) 0.063(2) 0.060(2) 0.0050(16) 0.0154(15) 0.0004(17)
O3 0.086(3) 0.063(3) 0.112(4) 0.007(2) 0.051(3) 0.012(2)
O4 0.074(3) 0.052(2) 0.065(2) 0.0020(19) -0.010(2) 0.0026(18)
N1 0.059(3) 0.057(3) 0.074(3) -0.014(2) 0.020(2) -0.018(2)
N2 0.034(2) 0.059(3) 0.056(2) -0.0009(19) 0.0076(18) -0.004(2)
C1 0.032(2) 0.030(2) 0.055(3) 0.0004(18) 0.006(2) -0.005(2)
C2 0.028(2) 0.035(2) 0.046(2) -0.0022(18) 0.0072(18) -0.0064(19)
C3 0.036(2) 0.059(3) 0.038(2) -0.001(2) 0.0023(19) -0.002(2)
C4 0.035(2) 0.054(3) 0.040(2) 0.000(2) 0.0110(19) -0.003(2)
C5 0.041(3) 0.044(3) 0.060(3) -0.001(2) 0.001(2) -0.006(2)
C6 0.057(3) 0.064(3) 0.056(3) 0.001(3) 0.003(3) -0.022(3)
C7 0.042(3) 0.116(6) 0.097(5) 0.002(3) -0.001(3) -0.063(5)
C8 0.044(4) 0.219(11) 0.181(9) 0.025(5) -0.015(5) -0.162(9)
C9 0.038(3) 0.181(9) 0.198(10) 0.017(5) -0.018(5) -0.149(8)
C10 0.065(4) 0.097(5) 0.081(4) 0.030(4) -0.013(3) -0.049(4)
C11 0.084(5) 0.167(9) 0.113(6) 0.057(6) -0.042(5) -0.090(6)
C12 0.077(4) 0.090(5) 0.066(4) 0.044(4) -0.024(3) -0.038(4)
C13 0.120(6) 0.074(4) 0.054(4) -0.001(4) -0.013(4) -0.001(3)
C14 0.089(4) 0.052(3) 0.049(3) -0.010(3) 0.003(3) -0.001(3)
C15 0.040(2) 0.048(3) 0.047(3) 0.000(2) 0.011(2) -0.004(2)
C16 0.046(3) 0.063(3) 0.059(3) -0.011(3) 0.005(2) 0.012(3)
C17 0.046(3) 0.071(4) 0.079(4) -0.011(3) 0.009(3) -0.011(3)

loop_
_atom_type_symbol
_atom_type_description
_atom_type_scat_dispersion_real
_atom_type_scat_dispersion_imag
_atom_type_scat_source
C C 0.0033 0.0016 'International Tables Vol C Tables 4.2.6.8 and 6.1.1.4'
H H 0.0000 0.0000 'International Tables Vol C Tables 4.2.6.8 and 6.1.1.4'
N N 0.0061 0.0033 'International Tables Vol C Tables 4.2.6.8 and 6.1.1.4'
O O 0.0106 0.0060 'International Tables Vol C Tables 4.2.6.8 and 6.1.1.4'
Cl Cl 0.1484 0.1585 'International Tables Vol C Tables 4.2.6.8 and 6.1.1.4'
Zn Zn 0.2839 1.4301 'International Tables Vol C Tables 4.2.6.8 and 6.1.1.4'

loop_
_geom_angle_atom_site_label_1
_geom_angle_atom_site_label_2
_geom_angle_atom_site_label_3
_geom_angle_site_symmetry_1
_geom_angle_site_symmetry_3
_geom_angle
O1 Zn Cl1 . . 118.31(12)
O1 Zn Cl3 . . 101.50(11)
Cl1 Zn Cl3 . . 112.19(7)
O1 Zn Cl2 . . 109.14(12)
Cl1 Zn Cl2 . . 108.05(7)
Cl3 Zn Cl2 . . 107.06(6)
C1 O1 Zn . . 124.7(3)
H3B O3 H3C . . 113.5
H4B O4 H4C . . 113.5
C5 N1 H1A . . 109.5
C5 N1 H1B . . 109.5
H1A N1 H1B . . 109.5
C5 N1 H1C . . 109.5
H1A N1 H1C . . 109.5
H1B N1 H1C . . 109.5
C15 N2 H2A . . 109.5
C15 N2 H2B . . 109.5
H2A N2 H2B . . 109.5
C15 N2 H2C . . 109.5
H2A N2 H2C . . 109.5
H2B N2 H2C . . 109.5
O2 C1 O1 . . 125.4(4)
O2 C1 C2 . . 119.5(4)
O1 C1 C2 . . 115.2(4)
C3 C2 C4 . 3_565 118.9(4)
C3 C2 C1 . . 120.7(4)
C4 C2 C1 3_565 . 120.4(4)
C4 C3 C2 . . 120.7(4)
C4 C3 H3A . . 119.7
C2 C3 H3A . . 119.7
C3 C4 C2 . 3_565 120.4(4)
C3 C4 H4A . . 119.8
C2 C4 H4A 3_565 . 119.8
N1 C5 C10 . . 108.6(5)
N1 C5 C6 . . 110.4(4)
C10 C5 C6 . . 111.6(4)
N1 C5 H5A . . 108.7
C10 C5 H5A . . 108.7
C6 C5 H5A . . 108.7
C7 C6 C5 . . 110.4(5)
C7 C6 H6A . . 109.6
C5 C6 H6A . . 109.6
C7 C6 H6B . . 109.6
C5 C6 H6B . . 109.6
H6A C6 H6B . . 108.1
C6 C7 C8 . . 107.2(6)
C6 C7 H7A . . 110.3
C8 C7 H7A . . 110.3
C6 C7 H7B . . 110.3
C8 C7 H7B . . 110.3
H7A C7 H7B . . 108.5
C11 C8 C9 . . 114.4(7)
C11 C8 C7 . . 114.4(7)
C9 C8 C7 . . 108.3(7)
C11 C8 H8A . . 106.4
C9 C8 H8A . . 106.4
C7 C8 H8A . . 106.4
C10 C9 C8 . . 107.6(7)
C10 C9 H9A . . 110.2
C8 C9 H9A . . 110.2
C10 C9 H9B . . 110.2
C8 C9 H9B . . 110.2
H9A C9 H9B . . 108.5
C5 C10 C9 . . 109.6(6)
C5 C10 H10A . . 109.8
C9 C10 H10A . . 109.8
C5 C10 H10B . . 109.8
C9 C10 H10B . . 109.8
H10A C10 H10B . . 108.2
C8 C11 C12 . . 120.6(7)
C8 C11 H11A . . 107.2
C12 C11 H11A . . 107.2
C8 C11 H11B . . 107.2
C12 C11 H11B . . 107.2
H11A C11 H11B . . 106.8
C11 C12 C13 . . 107.0(6)
C11 C12 C17 . . 114.7(7)
C13 C12 C17 . . 109.0(5)
C11 C12 H12A . . 108.6
C13 C12 H12A . . 108.6
C17 C12 H12A . . 108.6
C14 C13 C12 . . 111.0(6)
C14 C13 H13A . . 109.4
C12 C13 H13A . . 109.4
C14 C13 H13B . . 109.4
C12 C13 H13B . . 109.4
H13A C13 H13B . . 108.0
C15 C14 C13 . . 110.0(5)
C15 C14 H14A . . 109.7
C13 C14 H14A . . 109.7
C15 C14 H14B . . 109.7
C13 C14 H14B . . 109.7
H14A C14 H14B . . 108.2
C14 C15 N2 . . 109.0(4)
C14 C15 C16 . . 113.2(4)
N2 C15 C16 . . 109.2(4)
C14 C15 H15A . . 108.4
N2 C15 H15A . . 108.4
C16 C15 H15A . . 108.4
C15 C16 C17 . . 110.6(5)
C15 C16 H16A . . 109.5
C17 C16 H16A . . 109.5
C15 C16 H16B . . 109.5
C17 C16 H16B . . 109.5
H16A C16 H16B . . 108.1
C16 C17 C12 . . 111.3(5)
C16 C17 H17A . . 109.4
C12 C17 H17A . . 109.4
C16 C17 H17B . . 109.4
C12 C17 H17B . . 109.4
H17A C17 H17B . . 108.0

loop_
_geom_bond_atom_site_label_1
_geom_bond_atom_site_label_2
_geom_bond_site_symmetry_2
_geom_bond_distance
Zn O1 . 1.956(3)
Zn Cl1 . 2.2418(15)
Zn Cl3 . 2.2514(15)
Zn Cl2 . 2.2869(14)
O1 C1 . 1.272(6)
O2 C1 . 1.243(6)
O3 H3B . 1.00
O3 H3C . 1.06
O4 H4B . 0.98
O4 H4C . 0.94
N1 C5 . 1.491(6)
N1 H1A . 0.89
N1 H1B . 0.89
N1 H1C . 0.89
N2 C15 . 1.500(6)
N2 H2A . 0.89
N2 H2B . 0.89
N2 H2C . 0.89
C1 C2 . 1.513(6)
C2 C3 . 1.385(6)
C2 C4 3_565 1.386(6)
C3 C4 . 1.382(6)
C3 H3A . 0.93
C4 C2 3_565 1.386(6)
C4 H4A . 0.93
C5 C10 . 1.505(7)
C5 C6 . 1.512(7)
C5 H5A . 0.98
C6 C7 . 1.506(8)
C6 H6A . 0.97
C6 H6B . 0.97
C7 C8 . 1.543(9)
C7 H7A . 0.97
C7 H7B . 0.97
C8 C11 . 1.410(7)
C8 C9 . 1.537(10)
C8 H8A . 0.98
C9 C10 . 1.510(11)
C9 H9A . 0.97
C9 H9B . 0.97
C10 H10A . 0.97
C10 H10B . 0.97
C11 C12 . 1.503(6)
C11 H11A . 0.97
C11 H11B . 0.97
C12 C13 . 1.524(11)
C12 C17 . 1.534(9)
C12 H12A . 0.98
C13 C14 . 1.503(8)
C13 H13A . 0.97
C13 H13B . 0.97
C14 C15 . 1.497(7)
C14 H14A . 0.97
C14 H14B . 0.97
C15 C16 . 1.512(7)
C15 H15A . 0.98
C16 C17 . 1.523(8)
C16 H16A . 0.97
C16 H16B . 0.97
C17 H17A . 0.97
C17 H17B . 0.97

loop_
_geom_hbond_atom_site_label_D
_geom_hbond_atom_site_label_H
_geom_hbond_atom_site_label_A
_geom_hbond_site_symmetry_A
_geom_hbond_distance_DH
_geom_hbond_distance_HA
_geom_hbond_distance_DA
_geom_hbond_angle_DHA
N1 H1A Cl3 . 0.89 2.41 3.252(4) 159.0
N1 H1B Cl2 4_576 0.89 2.51 3.290(4) 147.0
N1 H1C O3 4_576 0.89 1.94 2.828(5) 178.2
N2 H2A Cl1 1_455 0.89 2.95 3.725(5) 145.9
N2 H2A Cl2 1_455 0.89 2.67 3.321(4) 131.3
N2 H2B O2 3_565 0.89 2.06 2.928(4) 165.5
N2 H2C O4 2_555 0.89 1.95 2.813(4) 163.9
O3 H3B O2 . 1.00 1.81 2.798(4) 167.8
O3 H3C Cl1 3_665 1.06 2.24 3.262(4) 160.3
O4 H4B Cl3 . 0.98 2.21 3.172(4) 164.9
O4 H4C Cl2 3_666 0.94 2.38 3.258(3) 154.9
